data_1529021
loop_
_publ_author_name
'Yamane, H.'
'Takahashi, J.'
'Tanimura, R.'
'Yamada, T.'
'Shimada, M.'
'Kajiwara, T.'

_publ_section_title
;
 Synthesis and crystal structures of Ca Y2 Ge3 O10 and Ca Y2 Ge4 O12
;
_journal_name_full 'Journal of Solid State Chemistry'
_journal_page_first 289
_journal_page_last 295
_journal_volume 179
_journal_year 2006
_chemical_formula_sum 'Ca Ge4 O12 Y2'
_chemical_name_systematic 'Ca Y2 Ge4 O12'
_space_group_IT_number 125
_symmetry_space_group_name_Hall '-P 4a 2b'
_symmetry_space_group_name_H-M 'P 4/n b m :2'
_cell_angle_alpha 90
_cell_angle_beta 90
_cell_angle_gamma 90
_cell_formula_units_Z 2
_cell_length_a 9.99282
_cell_length_b 9.99282
_cell_length_c 5.06701
_cell_volume 505.974
_citation_journal_id_ASTM JSSCBI
_cod_data_source_file Yamane_JSSCBI_2006_1115.cif
_cod_data_source_block Ca1Ge4O12Y2
_cod_original_cell_volume 505.9736
_cod_original_formula_sum 'Ca1 Ge4 O12 Y2'
_cod_database_code 1529021

loop_
_symmetry_equiv_pos_as_xyz
x,y,z
-y+1/2,x,z
-x+1/2,-y+1/2,z
y,-x+1/2,z
x,-y+1/2,-z
y,x,-z
-x+1/2,y,-z
-y+1/2,-x+1/2,-z
-x,-y,-z
y-1/2,-x,-z
x-1/2,y-1/2,-z
-y,x-1/2,-z
-x,y-1/2,z
-y,-x,z
x-1/2,-y,z
y-1/2,x-1/2,z

loop_
_atom_site_label
_atom_site_type_symbol
_atom_site_fract_x
_atom_site_fract_y
_atom_site_fract_z
_atom_site_occupancy
_atom_site_U_iso_or_equiv
Ca2 Ca+2 0 0 0.5 0.498 0.0
Y2 Y+3 0 0 0.5 0.502 0.0
Ca1 Ca+2 0.25 0.25 0.5 0.005 0.0
Ge1 Ge+4 0.52113 0.25 0 1 0.0
O2 O-2 0.1753 0.0622 0.262 1 0.0
Y1 Y+3 0.25 0.25 0.5 0.995 0.0
O1 O-2 -0.3731 0.3731 0.1511 1 0.0
